data_7052019
loop_
_publ_author_name
'Budzisz, Elzbieta'
'Lorenz, Ingo-Peter'
'Mayer, Peter'
'Paneth, Piotr'
'Szatkowski, Lukasz'
'Krajewska, Urszula'
'Rozalski, Marek'
'Miernicka, Magdalena'

_publ_section_title
;
 Synthesis, crystal structure, theoretical calculation and cytotoxic
 effect of new Pt(ii), Pd(ii) and Cu(ii) complexes with
 pyridine-pyrazoles derivatives
;
_journal_issue 12
_journal_name_full 'New Journal of Chemistry'
_journal_page_first 2238
_journal_paper_doi 10.1039/b808301k
_journal_volume 32
_journal_year 2008
_chemical_formula_moiety 'Pd, 2Cl, C16 H11 N3 O2'
_chemical_formula_sum 'C16 H11 Cl2 N3 O2 Pd'
_chemical_formula_weight 454.60
_space_group_IT_number 14
_symmetry_cell_setting monoclinic
_symmetry_Int_Tables_number 14
_symmetry_space_group_name_Hall '-P 2ybc'
_symmetry_space_group_name_H-M 'P 1 21/c 1'
_atom_sites_solution_hydrogens geom
_atom_sites_solution_primary direct
_atom_sites_solution_secondary difmap
_audit_block_code Pd_Cl_C16H11N3O2_jn526_lorenz
_audit_creation_date 28-Dec-05
_audit_creation_method 'form98_non/compatible with shelxl97-2'
_audit_update_record 13-Jun-08
_cell_angle_alpha 90.00
_cell_angle_beta 105.1538(8)
_cell_angle_gamma 90.00
_cell_formula_units_Z 4
_cell_length_a 9.5751(2)
_cell_length_b 24.2068(4)
_cell_length_c 7.00870(10)
_cell_measurement_reflns_used 3574
_cell_measurement_temperature 200(2)
_cell_measurement_theta_max 27.485
_cell_measurement_theta_min 3.134
_cell_volume 1568.01(5)
_computing_cell_refinement 'HKL Scalepack (Otwinowski & Minor 1997)'
_computing_data_collection 'Collect (Nonius BV, 1997-2000)'
_computing_data_reduction 'HKL Denzo and Scalepack (Otwinowski & Minor 1997)'
_computing_structure_refinement 'SHELXL-97 (G. M. Sheldrick. University of G\"ottingen, 97-2 version)'
_computing_structure_solution
;
A. Altomare, M. C. Burla, M. Camalli, G. L. Cascarano, C. Giacovazzo, A.
Guagliardi, A. G. G. Moliterni, G. Polidori, R. Spagna: SIR97: a new tool for
crystal structure determination and refinement; J. Appl. Crystallogr. 1999,
32, 115-119.
;
_diffrn_ambient_temperature 200(2)
_diffrn_detector_area_resol_mean 9
_diffrn_measured_fraction_theta_full 0.992
_diffrn_measured_fraction_theta_max 0.992
_diffrn_measurement_device '95mm CCD camera on \k-goniostat'
_diffrn_measurement_device_type KappaCCD
_diffrn_measurement_method omega-scan
_diffrn_orient_matrix_type 'by Nonius Collect from scalepack cell'
_diffrn_orient_matrix_UB_11 0.0493095
_diffrn_orient_matrix_UB_12 0.0383796
_diffrn_orient_matrix_UB_13 -0.0072731
_diffrn_orient_matrix_UB_21 0.0332178
_diffrn_orient_matrix_UB_22 -0.0100457
_diffrn_orient_matrix_UB_23 -0.0921905
_diffrn_orient_matrix_UB_31 -0.1353361
_diffrn_orient_matrix_UB_32 0.0115179
_diffrn_orient_matrix_UB_33 -0.0561715
_diffrn_radiation_collimation 0.20
_diffrn_radiation_monochromator graphite
_diffrn_radiation_source 'rotating anode'
_diffrn_radiation_type MoK\a
_diffrn_radiation_wavelength 0.71073
_diffrn_reflns_av_R_equivalents 0.0206
_diffrn_reflns_av_sigmaI/netI 0.0389
_diffrn_reflns_limit_h_max 12
_diffrn_reflns_limit_h_min -12
_diffrn_reflns_limit_k_max 31
_diffrn_reflns_limit_k_min -31
_diffrn_reflns_limit_l_max 9
_diffrn_reflns_limit_l_min -9
_diffrn_reflns_number 6706
_diffrn_reflns_theta_full 27.48
_diffrn_reflns_theta_max 27.48
_diffrn_reflns_theta_min 3.34
_diffrn_source_current 45.00
_diffrn_source_power 2.250
_diffrn_source_type 'FR 591 generator'
_diffrn_source_voltage 50.00
_exptl_absorpt_coefficient_mu 1.538
_exptl_absorpt_correction_type none
_exptl_crystal_colour yellow
_exptl_crystal_density_diffrn 1.92575(6)
_exptl_crystal_density_method 'not measured'
_exptl_crystal_description platelet
_exptl_crystal_F_000 896
_exptl_crystal_size_max 0.15
_exptl_crystal_size_mid 0.09
_exptl_crystal_size_min 0.02
_refine_diff_density_max 1.003
_refine_diff_density_min -0.743
_refine_diff_density_rms 0.093
_refine_ls_extinction_method none
_refine_ls_goodness_of_fit_ref 1.064
_refine_ls_hydrogen_treatment constr
_refine_ls_matrix_type full
_refine_ls_number_parameters 218
_refine_ls_number_reflns 3560
_refine_ls_number_restraints 0
_refine_ls_restrained_S_all 1.064
_refine_ls_R_factor_all 0.0470
_refine_ls_R_factor_gt 0.0295
_refine_ls_shift/su_max 0.001
_refine_ls_shift/su_mean 0.000
_refine_ls_structure_factor_coef Fsqd
_refine_ls_weighting_details 'calc w=1/[\s^2^(Fo^2^)+(0.0401P)^2^+0.0500P] where P=(Fo^2^+2Fc^2^)/3'
_refine_ls_weighting_scheme calc
_refine_ls_wR_factor_gt 0.0714
_refine_ls_wR_factor_ref 0.0782
_reflns_number_gt 2706
_reflns_number_total 3560
_reflns_threshold_expression >2sigma(I)
_cod_data_source_file b808301k.txt
_cod_data_source_block jn526
_cod_original_sg_symbol_H-M 'P 21/c'
_cod_database_code 7052019

loop_
_symmetry_equiv_pos_as_xyz
'x, y, z'
'-x, y+1/2, -z+1/2'
'-x, -y, -z'
'x, -y-1/2, z-1/2'

loop_
_atom_site_label
_atom_site_type_symbol
_atom_site_fract_x
_atom_site_fract_y
_atom_site_fract_z
_atom_site_U_iso_or_equiv
_atom_site_adp_type
_atom_site_occupancy
_atom_site_symmetry_multiplicity
_atom_site_calc_flag
_atom_site_refinement_flags
_atom_site_disorder_assembly
_atom_site_disorder_group
Pd Pd 0.43935(2) 0.251817(7) 0.47184(3) 0.02302(9) Uani 1 1 d . . .
Cl1 Cl 0.64984(7) 0.30013(3) 0.56937(11) 0.03674(19) Uani 1 1 d . . .
Cl2 Cl 0.31647(8) 0.33338(3) 0.42309(11) 0.03282(17) Uani 1 1 d . . .
O1 O 0.6423(2) 0.00124(7) 0.7694(3) 0.0366(5) Uani 1 1 d . . .
O2 O 0.8431(2) 0.04857(9) 0.7835(3) 0.0485(6) Uani 1 1 d . . .
N1 N 0.2562(2) 0.20571(8) 0.3798(3) 0.0236(5) Uani 1 1 d . . .
N2 N 0.4137(2) 0.13675(8) 0.5236(3) 0.0242(5) Uani 1 1 d . . .
N3 N 0.5252(2) 0.17422(9) 0.5227(3) 0.0260(5) Uani 1 1 d . . .
C1 C 0.1291(3) 0.22423(11) 0.2654(4) 0.0304(6) Uani 1 1 d . . .
H1 H 0.1135 0.2629 0.2486 0.037 Uiso 1 1 calc R . .
C2 C 0.0210(3) 0.18827(12) 0.1723(4) 0.0353(7) Uani 1 1 d . . .
H2 H -0.0699 0.2019 0.0974 0.042 Uiso 1 1 calc R . .
C3 C 0.0473(3) 0.13215(12) 0.1896(4) 0.0350(7) Uani 1 1 d . . .
H3 H -0.0241 0.1069 0.1205 0.042 Uiso 1 1 calc R . .
C4 C 0.1763(3) 0.11276(11) 0.3066(4) 0.0284(6) Uani 1 1 d . . .
H4 H 0.1960 0.0743 0.3197 0.034 Uiso 1 1 calc R . .
C5 C 0.2770(3) 0.15145(11) 0.4052(4) 0.0237(6) Uani 1 1 d . . .
C6 C 0.4693(3) 0.08943(10) 0.6175(4) 0.0255(6) Uani 1 1 d . . .
C7 C 0.4008(3) 0.04149(11) 0.6749(4) 0.0285(6) Uani 1 1 d . . .
C8 C 0.2553(3) 0.03604(11) 0.6799(4) 0.0338(7) Uani 1 1 d . . .
H8 H 0.1905 0.0662 0.6422 0.041 Uiso 1 1 calc R . .
C9 C 0.2066(4) -0.01312(11) 0.7396(4) 0.0395(7) Uani 1 1 d . . .
H9 H 0.1082 -0.0167 0.7414 0.047 Uiso 1 1 calc R . .
C10 C 0.3004(4) -0.05697(12) 0.7967(4) 0.0413(8) Uani 1 1 d . . .
H10 H 0.2644 -0.0912 0.8305 0.050 Uiso 1 1 calc R . .
C11 C 0.4447(4) -0.05196(11) 0.8054(4) 0.0383(7) Uani 1 1 d . . .
H11 H 0.5094 -0.0818 0.8498 0.046 Uiso 1 1 calc R . .
C12 C 0.4947(3) -0.00230(10) 0.7480(4) 0.0303(7) Uani 1 1 d . . .
C13 C 0.7135(3) 0.04980(12) 0.7421(4) 0.0346(7) Uani 1 1 d . . .
C14 C 0.6176(3) 0.09486(11) 0.6630(4) 0.0280(6) Uani 1 1 d . . .
C15 C 0.6493(3) 0.14830(11) 0.6046(4) 0.0285(6) Uani 1 1 d . . .
C16 C 0.7926(3) 0.17379(12) 0.6217(4) 0.0371(7) Uani 1 1 d . . .
H16A H 0.7936 0.1912 0.4958 0.056 Uiso 1 1 calc R . .
H16B H 0.8677 0.1453 0.6543 0.056 Uiso 1 1 calc R . .
H16C H 0.8114 0.2018 0.7263 0.056 Uiso 1 1 calc R . .

loop_
_atom_site_aniso_label
_atom_site_aniso_U_11
_atom_site_aniso_U_22
_atom_site_aniso_U_33
_atom_site_aniso_U_23
_atom_site_aniso_U_13
_atom_site_aniso_U_12
Pd 0.02517(13) 0.02087(13) 0.02346(14) -0.00029(8) 0.00717(9) -0.00152(7)
Cl1 0.0334(4) 0.0324(4) 0.0436(5) -0.0049(3) 0.0086(3) -0.0095(3)
Cl2 0.0413(4) 0.0227(3) 0.0373(4) 0.0012(3) 0.0152(3) 0.0022(3)
O1 0.0477(13) 0.0302(11) 0.0280(11) 0.0002(8) 0.0030(9) 0.0132(9)
O2 0.0362(12) 0.0547(14) 0.0495(15) 0.0042(11) 0.0023(10) 0.0157(10)
N1 0.0238(11) 0.0245(11) 0.0233(12) 0.0010(9) 0.0077(9) 0.0017(9)
N2 0.0238(11) 0.0225(11) 0.0262(12) 0.0021(9) 0.0061(9) -0.0001(9)
N3 0.0236(11) 0.0257(11) 0.0272(13) -0.0001(9) 0.0037(9) -0.0021(9)
C1 0.0277(14) 0.0284(15) 0.0354(17) 0.0045(13) 0.0086(12) 0.0046(11)
C2 0.0212(13) 0.0419(17) 0.0421(18) 0.0033(14) 0.0069(12) 0.0026(12)
C3 0.0269(14) 0.0382(16) 0.0396(18) 0.0019(14) 0.0081(13) -0.0089(12)
C4 0.0251(13) 0.0273(13) 0.0330(16) 0.0025(12) 0.0078(11) -0.0026(11)
C5 0.0277(13) 0.0269(13) 0.0182(14) 0.0036(11) 0.0091(11) 0.0072(11)
C6 0.0328(14) 0.0234(13) 0.0198(14) -0.0031(11) 0.0058(11) 0.0025(11)
C7 0.0421(16) 0.0226(13) 0.0189(14) -0.0007(11) 0.0049(12) 0.0014(11)
C8 0.0433(17) 0.0277(14) 0.0303(16) 0.0010(12) 0.0092(13) -0.0003(12)
C9 0.0554(19) 0.0297(15) 0.0337(18) 0.0027(13) 0.0123(15) -0.0061(14)
C10 0.070(2) 0.0239(15) 0.0308(17) 0.0023(13) 0.0144(16) -0.0047(14)
C11 0.069(2) 0.0227(14) 0.0212(16) -0.0004(12) 0.0077(14) 0.0093(14)
C12 0.0457(18) 0.0264(16) 0.0171(14) -0.0037(12) 0.0053(12) 0.0053(14)
C13 0.0388(17) 0.0389(17) 0.0228(16) -0.0054(12) 0.0024(13) 0.0099(13)
C14 0.0298(14) 0.0306(14) 0.0209(14) -0.0024(11) 0.0022(11) 0.0066(11)
C15 0.0282(14) 0.0341(15) 0.0225(15) -0.0033(12) 0.0055(12) 0.0034(11)
C16 0.0276(14) 0.0443(17) 0.0370(18) 0.0008(14) 0.0041(13) -0.0010(12)

loop_
_atom_type_symbol
_atom_type_description
_atom_type_scat_dispersion_real
_atom_type_scat_dispersion_imag
_atom_type_scat_source
C C 0.0033 0.0016 'International Tables Vol C Tables 4.2.6.8 and 6.1.1.4'
H H 0.0000 0.0000 'International Tables Vol C Tables 4.2.6.8 and 6.1.1.4'
N N 0.0061 0.0033 'International Tables Vol C Tables 4.2.6.8 and 6.1.1.4'
O O 0.0106 0.0060 'International Tables Vol C Tables 4.2.6.8 and 6.1.1.4'
Cl Cl 0.1484 0.1585 'International Tables Vol C Tables 4.2.6.8 and 6.1.1.4'
Pd Pd -0.9988 1.0072 'International Tables Vol C Tables 4.2.6.8 and 6.1.1.4'

loop_
_exptl_crystal_face_index_h
_exptl_crystal_face_index_k
_exptl_crystal_face_index_l
_exptl_crystal_face_perp_dist
0 1 0 0.015000
0 -1 0 0.001000
1 0 -14 0.040000
-1 0 14 0.050000
10 4 -3 0.050000
-10 -4 3 0.060000

loop_
_geom_angle_atom_site_label_1
_geom_angle_atom_site_label_2
_geom_angle_atom_site_label_3
_geom_angle
_geom_angle_site_symmetry_1
_geom_angle_site_symmetry_3
_geom_angle_publ_flag
N1 Pd N3 79.93(8) . . ?
N1 Pd Cl1 177.28(6) . . ?
N3 Pd Cl1 97.81(6) . . ?
N1 Pd Cl2 93.40(6) . . ?
N3 Pd Cl2 172.33(6) . . ?
Cl1 Pd Cl2 88.96(3) . . ?
C12 O1 C13 123.9(2) . . ?
C5 N1 C1 119.1(2) . . ?
C5 N1 Pd 114.32(17) . . ?
C1 N1 Pd 125.14(17) . . ?
C6 N2 C5 133.5(2) . . ?
C6 N2 N3 110.2(2) . . ?
C5 N2 N3 115.3(2) . . ?
C15 N3 N2 106.7(2) . . ?
C15 N3 Pd 141.23(18) . . ?
N2 N3 Pd 108.87(15) . . ?
N1 C1 C2 121.4(2) . . ?
N1 C1 H1 119.3 . . ?
C2 C1 H1 119.3 . . ?
C1 C2 C3 118.9(3) . . ?
C1 C2 H2 120.6 . . ?
C3 C2 H2 120.6 . . ?
C4 C3 C2 120.2(3) . . ?
C4 C3 H3 119.9 . . ?
C2 C3 H3 119.9 . . ?
C3 C4 C5 117.7(2) . . ?
C3 C4 H4 121.2 . . ?
C5 C4 H4 121.2 . . ?
N1 C5 C4 122.5(2) . . ?
N1 C5 N2 114.4(2) . . ?
C4 C5 N2 122.8(2) . . ?
N2 C6 C14 106.4(2) . . ?
N2 C6 C7 131.7(2) . . ?
C14 C6 C7 121.9(2) . . ?
C12 C7 C8 117.7(3) . . ?
C12 C7 C6 114.7(3) . . ?
C8 C7 C6 127.4(2) . . ?
C9 C8 C7 120.1(3) . . ?
C9 C8 H8 119.9 . . ?
C7 C8 H8 119.9 . . ?
C10 C9 C8 120.3(3) . . ?
C10 C9 H9 119.9 . . ?
C8 C9 H9 119.9 . . ?
C11 C10 C9 121.1(3) . . ?
C11 C10 H10 119.5 . . ?
C9 C10 H10 119.5 . . ?
C10 C11 C12 118.8(3) . . ?
C10 C11 H11 120.6 . . ?
C12 C11 H11 120.6 . . ?
O1 C12 C11 116.1(2) . . ?
O1 C12 C7 122.2(2) . . ?
C11 C12 C7 121.6(3) . . ?
O2 C13 O1 117.2(3) . . ?
O2 C13 C14 128.9(3) . . ?
O1 C13 C14 113.9(2) . . ?
C6 C14 C15 107.8(2) . . ?
C6 C14 C13 122.1(3) . . ?
C15 C14 C13 129.9(3) . . ?
N3 C15 C14 108.7(2) . . ?
N3 C15 C16 122.8(3) . . ?
C14 C15 C16 128.5(2) . . ?
C15 C16 H16A 109.5 . . ?
C15 C16 H16B 109.5 . . ?
H16A C16 H16B 109.5 . . ?
C15 C16 H16C 109.5 . . ?
H16A C16 H16C 109.5 . . ?
H16B C16 H16C 109.5 . . ?

loop_
_geom_bond_atom_site_label_1
_geom_bond_atom_site_label_2
_geom_bond_distance
_geom_bond_site_symmetry_2
_geom_bond_publ_flag
Pd N1 2.036(2) . ?
Pd N3 2.044(2) . ?
Pd Cl1 2.2752(7) . ?
Pd Cl2 2.2780(7) . ?
O1 C12 1.384(3) . ?
O1 C13 1.397(4) . ?
O2 C13 1.199(3) . ?
N1 C5 1.333(3) . ?
N1 C1 1.348(3) . ?
N2 C6 1.358(3) . ?
N2 C5 1.400(3) . ?
N2 N3 1.402(3) . ?
N3 C15 1.334(3) . ?
C1 C2 1.379(4) . ?
C1 H1 0.9500 . ?
C2 C3 1.381(4) . ?
C2 H2 0.9500 . ?
C3 C4 1.374(4) . ?
C3 H3 0.9500 . ?
C4 C5 1.391(4) . ?
C4 H4 0.9500 . ?
C6 C14 1.378(4) . ?
C6 C7 1.441(4) . ?
C7 C12 1.398(4) . ?
C7 C8 1.409(4) . ?
C8 C9 1.382(4) . ?
C8 H8 0.9500 . ?
C9 C10 1.380(4) . ?
C9 H9 0.9500 . ?
C10 C11 1.373(4) . ?
C10 H10 0.9500 . ?
C11 C12 1.392(4) . ?
C11 H11 0.9500 . ?
C13 C14 1.440(4) . ?
C14 C15 1.414(4) . ?
C15 C16 1.481(4) . ?
C16 H16A 0.9800 . ?
C16 H16B 0.9800 . ?
C16 H16C 0.9800 . ?

loop_
_geom_contact_atom_site_label_1
_geom_contact_atom_site_label_2
_geom_contact_distance
_geom_contact_site_symmetry_1
_geom_contact_site_symmetry_2
_geom_contact_publ_flag
? ? ? ? ? ?

loop_
_geom_hbond_atom_site_label_D
_geom_hbond_atom_site_label_H
_geom_hbond_atom_site_label_A
_geom_hbond_distance_DH
_geom_hbond_distance_HA
_geom_hbond_distance_DA
_geom_hbond_angle_DHA
_geom_hbond_site_symmetry_A
_geom_hbond_publ_flag
? ? ? ? ? ? ? ? ?

loop_
_geom_torsion_atom_site_label_1
_geom_torsion_atom_site_label_2
_geom_torsion_atom_site_label_3
_geom_torsion_atom_site_label_4
_geom_torsion
_geom_torsion_site_symmetry_1
_geom_torsion_site_symmetry_2
_geom_torsion_site_symmetry_3
_geom_torsion_site_symmetry_4
_geom_torsion_publ_flag
N3 Pd N1 C5 3.38(18) . . . . ?
Cl1 Pd N1 C5 37.0(14) . . . . ?
Cl2 Pd N1 C5 -172.81(17) . . . . ?
N3 Pd N1 C1 -162.9(2) . . . . ?
Cl1 Pd N1 C1 -129.3(12) . . . . ?
Cl2 Pd N1 C1 20.9(2) . . . . ?
C6 N2 N3 C15 4.0(3) . . . . ?
C5 N2 N3 C15 -166.4(2) . . . . ?
C6 N2 N3 Pd -160.38(17) . . . . ?
C5 N2 N3 Pd 29.2(2) . . . . ?
N1 Pd N3 C15 -172.8(3) . . . . ?
Cl1 Pd N3 C15 8.7(3) . . . . ?
Cl2 Pd N3 C15 -142.9(4) . . . . ?
N1 Pd N3 N2 -17.12(15) . . . . ?
Cl1 Pd N3 N2 164.40(14) . . . . ?
Cl2 Pd N3 N2 12.7(6) . . . . ?
C5 N1 C1 C2 -0.9(4) . . . . ?
Pd N1 C1 C2 164.8(2) . . . . ?
N1 C1 C2 C3 -3.2(4) . . . . ?
C1 C2 C3 C4 3.4(4) . . . . ?
C2 C3 C4 C5 0.2(4) . . . . ?
C1 N1 C5 C4 4.8(4) . . . . ?
Pd N1 C5 C4 -162.4(2) . . . . ?
C1 N1 C5 N2 178.9(2) . . . . ?
Pd N1 C5 N2 11.7(3) . . . . ?
C3 C4 C5 N1 -4.4(4) . . . . ?
C3 C4 C5 N2 -178.0(2) . . . . ?
C6 N2 C5 N1 164.6(3) . . . . ?
N3 N2 C5 N1 -27.9(3) . . . . ?
C6 N2 C5 C4 -21.3(4) . . . . ?
N3 N2 C5 C4 146.2(2) . . . . ?
C5 N2 C6 C14 163.3(3) . . . . ?
N3 N2 C6 C14 -4.7(3) . . . . ?
C5 N2 C6 C7 -19.3(5) . . . . ?
N3 N2 C6 C7 172.7(3) . . . . ?
N2 C6 C7 C12 172.4(3) . . . . ?
C14 C6 C7 C12 -10.6(4) . . . . ?
N2 C6 C7 C8 -13.1(5) . . . . ?
C14 C6 C7 C8 163.9(3) . . . . ?
C12 C7 C8 C9 -5.5(4) . . . . ?
C6 C7 C8 C9 -179.8(3) . . . . ?
C7 C8 C9 C10 0.7(4) . . . . ?
C8 C9 C10 C11 3.4(5) . . . . ?
C9 C10 C11 C12 -2.5(4) . . . . ?
C13 O1 C12 C11 -172.0(2) . . . . ?
C13 O1 C12 C7 7.4(4) . . . . ?
C10 C11 C12 O1 176.9(2) . . . . ?
C10 C11 C12 C7 -2.5(4) . . . . ?
C8 C7 C12 O1 -172.9(2) . . . . ?
C6 C7 C12 O1 2.1(4) . . . . ?
C8 C7 C12 C11 6.4(4) . . . . ?
C6 C7 C12 C11 -178.5(2) . . . . ?
C12 O1 C13 O2 173.0(2) . . . . ?
C12 O1 C13 C14 -8.0(4) . . . . ?
N2 C6 C14 C15 3.6(3) . . . . ?
C7 C6 C14 C15 -174.1(2) . . . . ?
N2 C6 C14 C13 -172.2(2) . . . . ?
C7 C6 C14 C13 10.1(4) . . . . ?
O2 C13 C14 C6 178.1(3) . . . . ?
O1 C13 C14 C6 -0.6(4) . . . . ?
O2 C13 C14 C15 3.3(5) . . . . ?
O1 C13 C14 C15 -175.4(3) . . . . ?
N2 N3 C15 C14 -1.6(3) . . . . ?
Pd N3 C15 C14 154.4(2) . . . . ?
N2 N3 C15 C16 177.1(2) . . . . ?
Pd N3 C15 C16 -27.0(5) . . . . ?
C6 C14 C15 N3 -1.2(3) . . . . ?
C13 C14 C15 N3 174.1(3) . . . . ?
C6 C14 C15 C16 -179.8(3) . . . . ?
C13 C14 C15 C16 -4.5(5) . . . . ?

loop_
_reflns_scale_group_code
_reflns_scale_meas_F
1 1.0
